data_2004332
loop_
_publ_author_name
'Pohl, E.'
'Sch\"unke, C.'
'Tietze, L. F.'

_publ_section_title
;(2<i>E</i>,4'<i>S</i>)-2-(4'-Benzyl-2'-oxo-3'-oxazolidinylcarbonyl)-3-phenylacrylic
 Acid Methyl Ester
;
_journal_issue 1
_journal_name_full 'Acta Crystallographica Section C'
_journal_page_first 246
_journal_page_last 248
_journal_paper_doi 10.1107/S0108270195010730
_journal_volume 52
_journal_year 1996
_chemical_formula_sum 'C21 H19 N O5'
_chemical_formula_weight 365.37
_chemical_name_systematic
;
(4'S)-2-(Benzyl-oxazolidine-2'-one-3'carbonyl)-3-phenylacrylic acid methyl
ester
;
_space_group_IT_number 4
_symmetry_cell_setting monoclinic
_symmetry_space_group_name_Hall 'P 2yb'
_symmetry_space_group_name_H-M 'P 1 21 1'
_audit_creation_method SHELXL
_cell_angle_alpha 90.00
_cell_angle_beta 107.21(2)
_cell_angle_gamma 90.00
_cell_formula_units_Z 2
_cell_length_a 9.929(2)
_cell_length_b 8.750(2)
_cell_length_c 11.230(2)
_cell_measurement_reflns_used 50
_cell_measurement_temperature 153(2)
_cell_measurement_theta_max 12.5
_cell_measurement_theta_min 10
_cell_volume 932.0(3)
_computing_cell_refinement DIF4
_computing_data_collection 'DIF4 (Stoe & Cie, 1988a)'
_computing_data_reduction 'REDU4 (Stoe & Cie, 1988b)'
_computing_molecular_graphics 'SHELXTL-Plus (Sheldrick, 1994)'
_computing_publication_material SHELXL93
_computing_structure_refinement 'SHELXL93 (Sheldrick, 1993)'
_computing_structure_solution 'SHELXS86 (Sheldrick, 1985)'
_diffrn_ambient_temperature 153(2)
_diffrn_measurement_device 'Stoe-Huber four-circle diffractometer'
_diffrn_measurement_method 'profile data from 2\q/\w'
_diffrn_radiation_monochromator graphite
_diffrn_radiation_source 'fine-focus sealed tube'
_diffrn_radiation_type MoK\a
_diffrn_radiation_wavelength 0.71073
_diffrn_reflns_av_R_equivalents 0.0119
_diffrn_reflns_av_sigmaI/netI 0.0160
_diffrn_reflns_limit_h_max 10
_diffrn_reflns_limit_h_min -10
_diffrn_reflns_limit_k_max 9
_diffrn_reflns_limit_k_min -9
_diffrn_reflns_limit_l_max 12
_diffrn_reflns_limit_l_min -12
_diffrn_reflns_number 3302
_diffrn_reflns_theta_max 22.55
_diffrn_reflns_theta_min 3.17
_diffrn_standards_decay_% 0
_diffrn_standards_interval_time 90
_diffrn_standards_number 3
_exptl_absorpt_coefficient_mu 0.093
_exptl_absorpt_correction_type none
_exptl_crystal_colour colourless
_exptl_crystal_density_diffrn 1.302
_exptl_crystal_description block
_exptl_crystal_F_000 384
_exptl_crystal_size_max 0.8
_exptl_crystal_size_mid 0.4
_exptl_crystal_size_min 0.4
_refine_diff_density_max 0.098
_refine_diff_density_min -0.151
_refine_ls_abs_structure_details 'x = 0.3 (Flack, 1983)'
_refine_ls_abs_structure_Flack 0.3(9)
_refine_ls_extinction_method none
_refine_ls_goodness_of_fit_all 1.058
_refine_ls_goodness_of_fit_obs 1.058
_refine_ls_hydrogen_treatment 'H atoms refined using riding model'
_refine_ls_matrix_type full
_refine_ls_number_parameters 245
_refine_ls_number_reflns 2469
_refine_ls_number_restraints 1
_refine_ls_restrained_S_all 1.058
_refine_ls_restrained_S_obs 1.058
_refine_ls_R_factor_all 0.0298
_refine_ls_R_factor_obs 0.0287
_refine_ls_shift/esd_max 0.000
_refine_ls_shift/esd_mean 0.000
_refine_ls_structure_factor_coef Fsqd
_refine_ls_weighting_details 'w = 1/[\s^2^(Fo^2^)+(0.0438P)^2^+0.1108P] where P=(Fo^2^+2Fc^2^)/3'
_refine_ls_weighting_scheme calc
_refine_ls_wR_factor_all 0.0704
_refine_ls_wR_factor_obs 0.0693
_reflns_number_observed 2405
_reflns_number_total 2469
_reflns_observed_criterion >2sigma(I)
_cod_data_source_file ab1277.cif
_cod_data_source_block schunki
_cod_depositor_comments
;
The following automatic conversions were performed:
'_symmetry_cell_setting' value 'Monoclinic' changed to 'monoclinic'
according to '/home/saulius/struct/CIF-dictionaries/cif_core.dic'
dictionary named 'cif_core.dic' version 2.4.1 from 2010-06-29.

Automatic conversion script
Id: cif_fix_enum 1527 2010-12-29 10:47:43Z saulius 

The following automatic conversions were performed:

'_symmetry_cell_setting' value 'Monoclinic' changed to 'monoclinic'
according to /home/saulius/struct/CIF-dictionaries/cif_core.dic
dictionary named 'cif_core.dic' version 2.4.1 from 2010-06-29.

Automatic conversion script
Id: cif_fix_values 1715 2011-07-08 13:25:40Z adriana 

The following automatic conversions were performed:

'_refine_ls_weighting_scheme' value 'calc w =
1/[\s^2^(Fo^2^)+(0.0438P)^2^+0.1108P] where P=(Fo^2^+2Fc^2^)/3' was
changed to 'calc'. New tag '_refine_ls_weighting_details' was
created. The value of the new tag was set to 'w =
1/[\s^2^(Fo^2^)+(0.0438P)^2^+0.1108P] where P=(Fo^2^+2Fc^2^)/3'.

Automatic conversion script
Id: cif_fix_values 3143 2015-03-26 13:38:13Z robertas 
;
_cod_original_sg_symbol_H-M 'P 21'
_cod_database_code 2004332

loop_
_symmetry_equiv_pos_as_xyz
'x, y, z'
'-x, y+1/2, -z'

loop_
_atom_site_aniso_label
_atom_site_aniso_U_11
_atom_site_aniso_U_22
_atom_site_aniso_U_33
_atom_site_aniso_U_12
_atom_site_aniso_U_13
_atom_site_aniso_U_23
O1 0.0341(6) 0.0367(8) 0.0341(7) 0.0026(6) 0.0151(5) -0.0016(6)
C2 0.0240(9) 0.0333(11) 0.0233(9) -0.0006(9) 0.0011(7) -0.0041(9)
O2 0.0328(7) 0.0282(8) 0.0459(8) -0.0008(6) 0.0097(6) -0.0012(6)
N3 0.0279(8) 0.0256(8) 0.0258(8) 0.0005(7) 0.0075(6) -0.0001(7)
C4 0.0335(10) 0.0281(11) 0.0297(10) 0.0004(8) 0.0095(8) 0.0057(8)
C5 0.0378(10) 0.0370(12) 0.0317(10) -0.0005(9) 0.0128(8) 0.0040(9)
C41 0.0384(10) 0.0300(11) 0.0382(11) -0.0071(9) 0.0105(9) -0.0028(9)
C42 0.0376(11) 0.0307(11) 0.0276(9) -0.0080(8) 0.0051(8) -0.0045(9)
C43 0.0434(12) 0.0482(13) 0.0342(10) -0.0055(10) 0.0133(9) -0.0015(10)
C44 0.0431(12) 0.073(2) 0.0379(11) 0.0114(12) 0.0062(10) -0.0141(13)
C45 0.0662(15) 0.0504(14) 0.0441(13) 0.0114(14) -0.0094(11) -0.0034(13)
C46 0.071(2) 0.0561(15) 0.0433(12) -0.0125(14) -0.0086(12) 0.0217(12)
C47 0.0440(12) 0.0577(15) 0.0316(10) -0.0150(11) 0.0035(9) 0.0081(11)
C1' 0.0263(9) 0.0351(12) 0.0189(9) 0.0015(9) 0.0029(7) -0.0001(8)
O3 0.0377(7) 0.0351(9) 0.0371(8) 0.0046(6) 0.0122(6) -0.0061(6)
C2' 0.0282(9) 0.0364(11) 0.0307(9) 0.0014(9) 0.0114(7) 0.0018(9)
C3' 0.0257(10) 0.0572(14) 0.0351(11) -0.0046(10) 0.0068(9) 0.0099(10)
O4 0.0410(8) 0.0681(12) 0.0661(11) -0.0160(9) -0.0031(7) 0.0332(9)
O5 0.0416(7) 0.0641(10) 0.0262(6) -0.0088(7) 0.0039(6) 0.0111(7)
C4' 0.0588(15) 0.099(2) 0.0352(12) -0.0153(14) 0.0006(11) 0.0283(13)
C1'' 0.0301(10) 0.0336(11) 0.0342(10) 0.0000(8) 0.0142(8) 0.0004(9)
C2'' 0.0266(9) 0.0281(10) 0.0296(10) 0.0011(8) 0.0089(7) -0.0048(8)
C3'' 0.0312(9) 0.0359(11) 0.0366(10) -0.0027(9) 0.0113(8) -0.0027(9)
C4'' 0.0281(9) 0.0456(12) 0.0390(11) 0.0025(9) 0.0054(8) -0.0082(10)
C5'' 0.0360(11) 0.0346(12) 0.0323(10) 0.0099(9) 0.0020(8) -0.0039(9)
C6'' 0.0412(11) 0.0298(11) 0.0303(10) 0.0017(9) 0.0105(9) -0.0006(9)
C7'' 0.0281(9) 0.0318(10) 0.0350(10) -0.0003(8) 0.0084(8) -0.0041(9)

loop_
_atom_site_label
_atom_site_occupancy
_atom_site_fract_x
_atom_site_fract_y
_atom_site_fract_z
_atom_site_U_iso_or_equiv
_atom_site_thermal_displace_type
_atom_site_calc_flag
_atom_site_refinement_flags
_atom_site_type_symbol
O1 1 .19504(12) .0719(2) .56924(11) .0339(3) Uani d . O
C2 1 .0984(2) .0439(2) .62812(15) .0281(4) Uani d . C
O2 1 .06681(14) -.08143(15) .65189(12) .0360(3) Uani d . O
N3 1 .04566(15) .1828(2) .65506(12) .0265(3) Uani d . N
C4 1 .1287(2) .3110(2) .6308(2) .0304(4) Uani d . C
H4 1 .0644(2) .3940(2) .5858(2) .037 Uiso calc R H
C5 1 .1984(2) .2334(2) .5426(2) .0350(5) Uani d . C
H5A 1 .1456(2) .2550(2) .4547(2) .042 Uiso calc R H
H5B 1 .2967(2) .2693(2) .5586(2) .042 Uiso calc R H
C41 1 .2313(2) .3743(2) .7506(2) .0357(5) Uani d . C
H41A 1 .2758(2) .4678(2) .7298(2) .043 Uiso calc R H
H41B 1 .1771(2) .4041(2) .8081(2) .043 Uiso calc R H
C42 1 .3459(2) .2645(2) .8172(2) .0330(4) Uani d . C
C43 1 .4779(2) .2709(3) .7997(2) .0415(5) Uani d . C
H43 1 .4966(2) .3457(3) .7453(2) .050 Uiso calc R H
C44 1 .5831(2) .1700(3) .8600(2) .0526(6) Uani d . C
H44 1 .6738(2) .1769(3) .8483(2) .063 Uiso calc R H
C45 1 .5565(3) .0603(3) .9366(2) .0591(6) Uani d . C
H45 1 .6280(3) -.0106(3) .9769(2) .071 Uiso calc R H
C46 1 .4260(3) .0526(3) .9554(2) .0624(7) Uani d . C
H46 1 .4073(3) -.0235(3) 1.0087(2) .075 Uiso calc R H
C47 1 .3221(2) .1553(3) .8969(2) .0461(6) Uani d . C
H47 1 .2329(2) .1506(3) .9118(2) .055 Uiso calc R H
C1' 1 -.0734(2) .2035(2) .69329(15) .0276(4) Uani d . C
O3 1 -0.10822(13) .33082(15) .71393(12) .0364(3) Uani d . O
C2' 1 -0.1561(2) .0643(2) .7050(2) .0312(4) Uani d . C
C3' 1 -0.1037(2) -.0278(3) .8198(2) .0398(5) Uani d . C
O4 1 -0.1502(2) -0.1492(2) .8377(2) .0625(5) Uani d . O
O5 1 -.00047(13) .0462(2) .90374(11) .0453(4) Uani d . O
C4' 1 .0569(3) -.0291(4) 1.0227(2) .0672(8) Uani d . C
H4'1 1 .1243(16) .0390(9) 1.0798(6) .101 Uiso calc R H
H4'2 1 .1050(18) -0.1232(12) 1.0110(3) .101 Uiso calc R H
H4'3 1 -.0197(4) -.054(2) 1.0579(9) .101 Uiso calc R H
C1'' 1 -0.2816(2) .0280(2) .6261(2) .0316(4) Uani d . C
H1'' 1 -0.3262(2) -.0568(2) .6515(2) .038 Uiso calc R H
C2'' 1 -0.3625(2) .0959(2) .5073(2) .0280(4) Uani d . C
C3'' 1 -0.5044(2) .0536(2) .4604(2) .0343(4) Uani d . C
H3'' 1 -0.5440(2) -.0144(2) .5069(2) .041 Uiso calc R H
C4'' 1 -0.5873(2) .1089(2) .3481(2) .0385(5) Uani d . C
H4'' 1 -0.6836(2) .0797(2) .3179(2) .046 Uiso calc R H
C5'' 1 -0.5309(2) .2066(2) .2793(2) .0361(5) Uani d . C
H5'' 1 -0.5880(2) .2443(2) .2014(2) .043 Uiso calc R H
C6'' 1 -0.3914(2) .2495(2) .3239(2) .0338(4) Uani d . C
H6'' 1 -0.3526(2) .3167(2) .2762(2) .041 Uiso calc R H
C7'' 1 -0.3077(2) .1958(2) .4370(2) .0318(4) Uani d . C
H7'' 1 -0.2120(2) .2272(2) .4671(2) .038 Uiso calc R H

loop_
_atom_type_symbol
_atom_type_description
_atom_type_scat_dispersion_real
_atom_type_scat_dispersion_imag
_atom_type_scat_source
C C 0.0033 0.0016 'International Tables Vol C Tables 4.2.6.8 and 6.1.1.4'
H H 0.0000 0.0000 'International Tables Vol C Tables 4.2.6.8 and 6.1.1.4'
N N 0.0061 0.0033 'International Tables Vol C Tables 4.2.6.8 and 6.1.1.4'
O O 0.0106 0.0060 'International Tables Vol C Tables 4.2.6.8 and 6.1.1.4'

loop_
_geom_angle_atom_site_label_1
_geom_angle_atom_site_label_2
_geom_angle_atom_site_label_3
_geom_angle
_geom_angle_publ_flag
C2 O1 C5 110.16(14) y
O2 C2 O1 123.6(2) y
O2 C2 N3 127.9(2) y
O1 C2 N3 108.5(2) y
C1' N3 C2 126.4(2) y
C1' N3 C4 122.47(15) y
C2 N3 C4 111.09(14) y
N3 C4 C5 99.70(14) y
N3 C4 C41 112.26(14) y
C5 C4 C41 114.8(2) y
O1 C5 C4 104.94(14) y
C42 C41 C4 114.4(2) n
C47 C42 C43 118.2(2) n
C47 C42 C41 121.0(2) n
C43 C42 C41 120.8(2) n
C44 C43 C42 121.0(2) n
C45 C44 C43 119.9(2) n
C44 C45 C46 119.8(2) n
C45 C46 C47 120.1(2) n
C42 C47 C46 120.9(2) n
O3 C1' N3 119.9(2) y
O3 C1' C2' 122.5(2) y
N3 C1' C2' 117.5(2) y
C1'' C2' C3' 117.9(2) y
C1'' C2' C1' 124.3(2) y
C3' C2' C1' 117.4(2) y
O4 C3' O5 124.3(2) y
O4 C3' C2' 125.2(2) y
O5 C3' C2' 110.5(2) y
C3' O5 C4' 116.2(2) y
C2' C1'' C2'' 131.3(2) n
C7'' C2'' C3'' 118.1(2) n
C7'' C2'' C1'' 124.8(2) n
C3'' C2'' C1'' 117.1(2) n
C4'' C3'' C2'' 121.0(2) n
C3'' C4'' C5'' 120.1(2) n
C4'' C5'' C6'' 119.8(2) n
C7'' C6'' C5'' 120.6(2) n
C6'' C7'' C2'' 120.4(2) n

loop_
_geom_bond_atom_site_label_1
_geom_bond_atom_site_label_2
_geom_bond_distance
_geom_bond_publ_flag
O1 C2 1.340(2) y
O1 C5 1.446(2) y
C2 O2 1.192(2) y
C2 N3 1.391(2) y
N3 C1' 1.384(2) y
N3 C4 1.465(2) y
C4 C5 1.525(3) y
C4 C41 1.531(3) y
C41 C42 1.508(3) n
C42 C47 1.377(3) n
C42 C43 1.383(3) n
C43 C44 1.383(3) n
C44 C45 1.366(4) n
C45 C46 1.374(4) n
C46 C47 1.379(3) y
C1' O3 1.209(2) y
C1' C2' 1.496(3) y
C2' C1'' 1.337(3) y
C2' C3' 1.478(3) y
C3' O4 1.198(3) y
C3' O5 1.336(2) y
O5 C4' 1.447(3) y
C1'' C2'' 1.464(3) n
C2'' C7'' 1.393(3) n
C2'' C3'' 1.400(3) n
C3'' C4'' 1.373(3) n
C4'' C5'' 1.378(3) n
C5'' C6'' 1.378(3) n
C6'' C7'' 1.378(3) n

loop_
_cod_related_entry_id
_cod_related_entry_database
_cod_related_entry_code
1 ChemSpider 10265484
